data_7154912
loop_
_publ_author_name
'Kumar, Rakesh'
'Kumar, Inder'
'Sharma, Ritika'
'Sharma, Upendra'

_publ_section_title
;
 Catalyst and solvent-free alkylation of quinoline N-oxides with olefins:
 A direct access to quinoline-substituted \a-hydroxy carboxylic
 derivatives.
;
_journal_issue 9
_journal_name_full 'Organic &amp; biomolecular chemistry'
_journal_page_first 2613
_journal_page_last 2617
_journal_paper_doi 10.1039/c5ob02600h
_journal_volume 14
_journal_year 2016
_chemical_formula_moiety 'C14 H15 N O3'
_chemical_formula_sum 'C14 H15 N O3'
_chemical_formula_weight 245.28
_chemical_melting_point 385
_chemical_name_systematic Ethyl-a-hydroxy(quinoline-2-yl)propanoate
_space_group_IT_number 14
_symmetry_cell_setting monoclinic
_symmetry_Int_Tables_number 14
_symmetry_space_group_name_Hall '-P 2ybc'
_symmetry_space_group_name_H-M 'P 1 21/c 1'
_atom_sites_solution_hydrogens geom
_atom_sites_solution_primary direct
_atom_sites_solution_secondary difmap
_audit_update_record
;
2015-12-04 deposited with the CCDC.
2016-01-07 downloaded from the CCDC.
;
_cell_angle_alpha 90.0000
_cell_angle_beta 105.022(11)
_cell_angle_gamma 90.0000
_cell_formula_units_Z 4
_cell_length_a 12.438(7)
_cell_length_b 11.805(7)
_cell_length_c 8.680(4)
_cell_measurement_reflns_used 1503
_cell_measurement_temperature 100
_cell_measurement_theta_max 68.40
_cell_measurement_theta_min 6.70
_cell_volume 1230.9(12)
_computing_cell_refinement 'CrystalClear-SM Expert 2.1 b28'
_computing_data_collection 'CrystalClear-SM Expert 2.1 b28 (Rigaku, 2013)'
_computing_data_reduction 'CrystalClear-SM Expert 2.1 b28'
_computing_molecular_graphics 'CrystalStructure 4.0'
_computing_publication_material 'CrystalStructure 4.0 (Rigaku, 2010)'
_computing_structure_refinement 'SHELXL97 (Sheldrick, 2008)'
_computing_structure_solution 'SHELXS97 (Sheldrick, 2008)'
_diffrn_ambient_temperature 100
_diffrn_detector_area_resol_mean 7.111
_diffrn_measured_fraction_theta_full 0.984
_diffrn_measured_fraction_theta_max 0.984
_diffrn_measurement_device_type 'Rigaku Saturn724'
_diffrn_measurement_method \w
_diffrn_radiation_type 'Cu K\a'
_diffrn_radiation_wavelength 1.54190
_diffrn_reflns_av_R_equivalents 0.0533
_diffrn_reflns_limit_h_max 14
_diffrn_reflns_limit_h_min -14
_diffrn_reflns_limit_k_max 14
_diffrn_reflns_limit_k_min -14
_diffrn_reflns_limit_l_max 10
_diffrn_reflns_limit_l_min -10
_diffrn_reflns_number 6085
_diffrn_reflns_theta_full 68.40
_diffrn_reflns_theta_max 68.40
_diffrn_standards_number 0
_exptl_absorpt_coefficient_mu 0.766
_exptl_absorpt_correction_T_max 0.891
_exptl_absorpt_correction_T_min 0.823
_exptl_absorpt_correction_type numerical
_exptl_absorpt_process_details 'NUMABS (Rigaku, 1999)'
_exptl_crystal_colour colorless
_exptl_crystal_density_diffrn 1.323
_exptl_crystal_density_method 'not measured'
_exptl_crystal_description Hexagonal
_exptl_crystal_F_000 520.00
_exptl_crystal_recrystallization_method 'Re-crystallisation from solvent: Chloroform:Methanol'
_exptl_crystal_size_max 0.250
_exptl_crystal_size_mid 0.180
_exptl_crystal_size_min 0.150
_refine_diff_density_max 0.550
_refine_diff_density_min -0.720
_refine_ls_extinction_method none
_refine_ls_goodness_of_fit_ref 1.134
_refine_ls_hydrogen_treatment constr
_refine_ls_number_parameters 163
_refine_ls_number_reflns 2228
_refine_ls_number_restraints 0
_refine_ls_R_factor_gt 0.0496
_refine_ls_shift/su_max 0.040
_refine_ls_structure_factor_coef Fsqd
_refine_ls_weighting_details 'w = 1/[\s^2^(Fo^2^)+(0.0000P)^2^+0.0000P] where P=(Fo^2^+2Fc^2^)/3'
_refine_ls_weighting_scheme calc
_refine_ls_wR_factor_ref 0.1532
_reflns_number_gt 1802
_reflns_number_total 2228
_reflns_threshold_expression F>2.0\s(F)
_cod_data_source_file c5ob02600h3.cif
_cod_data_source_block DM-USRKNB1-11-1B
_cod_depositor_comments 'Adding full bibliography for 7154912.cif.'
_cod_database_code 7154912

loop_
_symmetry_equiv_pos_site_id
_symmetry_equiv_pos_as_xyz
1 +X,+Y,+Z
2 -X,1/2+Y,1/2-Z
3 -X,-Y,-Z
4 +X,1/2-Y,1/2+Z

loop_
_atom_site_label
_atom_site_type_symbol
_atom_site_fract_x
_atom_site_fract_y
_atom_site_fract_z
_atom_site_U_iso_or_equiv
_atom_site_adp_type
_atom_site_occupancy
_atom_site_symmetry_multiplicity
_atom_site_calc_flag
_atom_site_refinement_flags
O1 O 0.71482(9) 0.32431(10) 0.06766(13) 0.0205(4) Uani 1.0 4 d .
O3 O 0.90388(10) 0.17892(10) 0.20192(15) 0.0244(4) Uani 1.0 4 d .
O4 O 0.95805(10) 0.34702(11) 0.31934(15) 0.0263(4) Uani 1.0 4 d .
N2 N 0.57703(11) 0.34620(12) 0.41156(16) 0.0176(4) Uani 1.0 4 d .
C5 C 0.46550(13) 0.35348(14) 0.4057(2) 0.0182(4) Uani 1.0 4 d .
C6 C 0.61939(13) 0.41586(14) 0.32290(19) 0.0178(4) Uani 1.0 4 d .
C7 C 0.55369(15) 0.49709(14) 0.2207(2) 0.0221(4) Uani 1.0 4 d .
C8 C 0.39478(14) 0.43397(14) 0.3065(2) 0.0202(4) Uani 1.0 4 d .
C9 C 0.42105(14) 0.28020(15) 0.5016(2) 0.0230(4) Uani 1.0 4 d .
C10 C 0.74106(14) 0.40233(14) 0.3325(2) 0.0192(4) Uani 1.0 4 d .
C11 C 0.28064(14) 0.43796(15) 0.3077(3) 0.0247(5) Uani 1.0 4 d .
C12 C 0.76090(13) 0.30224(14) 0.23216(19) 0.0176(4) Uani 1.0 4 d .
C13 C 1.01998(14) 0.14801(16) 0.2166(2) 0.0248(5) Uani 1.0 4 d .
C14 C 0.44234(15) 0.50576(15) 0.2120(2) 0.0234(4) Uani 1.0 4 d .
C15 C 0.31051(14) 0.28665(16) 0.5003(3) 0.0262(5) Uani 1.0 4 d .
C16 C 0.88571(13) 0.28097(14) 0.25861(18) 0.0181(4) Uani 1.0 4 d .
C17 C 0.23980(15) 0.36628(16) 0.4019(3) 0.0270(5) Uani 1.0 4 d .
C18 C 1.07064(16) 0.09706(17) 0.3770(3) 0.0298(5) Uani 1.0 4 d .
H1 H 0.6478 0.3361 0.0512 0.0308 Uiso 1.0 4 calc R
H7 H 0.5859 0.5445 0.1595 0.0265 Uiso 1.0 4 calc R
H9 H 0.4668 0.2271 0.5662 0.0276 Uiso 1.0 4 calc R
H10A H 0.7819 0.3907 0.4428 0.0231 Uiso 1.0 4 calc R
H10B H 0.7687 0.4711 0.2950 0.0231 Uiso 1.0 4 calc R
H11 H 0.2334 0.4901 0.2435 0.0297 Uiso 1.0 4 calc R
H12 H 0.7259 0.2344 0.2626 0.0211 Uiso 1.0 4 calc R
H13A H 1.0617 0.2149 0.2024 0.0297 Uiso 1.0 4 calc R
H13B H 1.0237 0.0940 0.1339 0.0297 Uiso 1.0 4 calc R
H14 H 0.3985 0.5586 0.1444 0.0281 Uiso 1.0 4 calc R
H15 H 0.2821 0.2383 0.5646 0.0314 Uiso 1.0 4 calc R
H17 H 0.1650 0.3698 0.4014 0.0324 Uiso 1.0 4 calc R
H18A H 1.1468 0.0774 0.3849 0.0447 Uiso 1.0 4 calc R
H18B H 1.0299 0.0302 0.3902 0.0447 Uiso 1.0 4 calc R
H18C H 1.0677 0.1509 0.4587 0.0447 Uiso 1.0 4 calc R

loop_
_atom_site_aniso_label
_atom_site_aniso_U_11
_atom_site_aniso_U_22
_atom_site_aniso_U_33
_atom_site_aniso_U_12
_atom_site_aniso_U_13
_atom_site_aniso_U_23
O1 0.0167(6) 0.0222(7) 0.0228(7) 0.0010(5) 0.0052(5) 0.0020(5)
O3 0.0155(7) 0.0242(7) 0.0335(7) 0.0021(5) 0.0065(5) -0.0085(5)
O4 0.0161(7) 0.0227(7) 0.0399(8) -0.0028(5) 0.0068(6) -0.0047(5)
N2 0.0143(7) 0.0179(7) 0.0206(7) 0.0005(6) 0.0048(6) -0.0014(6)
C5 0.0149(8) 0.0184(8) 0.0216(8) 0.0006(6) 0.0050(7) -0.0045(6)
C6 0.0177(9) 0.0163(8) 0.0201(8) -0.0011(6) 0.0061(7) -0.0043(6)
C7 0.0246(9) 0.0185(9) 0.0250(9) 0.0003(7) 0.0097(7) 0.0011(7)
C8 0.0175(9) 0.0181(9) 0.0248(9) 0.0020(7) 0.0053(7) -0.0060(7)
C9 0.0187(9) 0.0228(9) 0.0277(9) -0.0004(7) 0.0067(7) -0.0004(7)
C10 0.0174(9) 0.0181(9) 0.0233(9) -0.0021(7) 0.0074(7) -0.0013(7)
C11 0.0176(9) 0.0240(9) 0.0313(10) 0.0042(7) 0.0040(7) -0.0076(8)
C12 0.0148(8) 0.0173(8) 0.0216(8) -0.0018(7) 0.0063(6) -0.0001(7)
C13 0.0164(9) 0.0290(10) 0.0307(10) 0.0049(7) 0.0092(7) -0.0044(8)
C14 0.0242(9) 0.0193(9) 0.0260(9) 0.0063(7) 0.0052(7) 0.0006(7)
C15 0.0205(9) 0.0274(10) 0.0336(10) -0.0052(8) 0.0122(8) -0.0031(8)
C16 0.0169(9) 0.0186(9) 0.0199(8) 0.0003(7) 0.0069(7) 0.0015(6)
C17 0.0143(9) 0.0303(10) 0.0371(11) -0.0006(7) 0.0079(8) -0.0111(8)
C18 0.0275(10) 0.0292(11) 0.0342(11) 0.0066(8) 0.0104(8) -0.0015(8)

loop_
_atom_type_symbol
_atom_type_description
_atom_type_scat_dispersion_real
_atom_type_scat_dispersion_imag
_atom_type_scat_source
C C 0.0181 0.0091
;
International Tables for Crystallography
(1992, Vol. C, Tables 4.2.6.8 and 6.1.1.4)
;
H H 0.0000 0.0000
;
International Tables for Crystallography
(1992, Vol. C, Table 6.1.1.4)
;
N N 0.0311 0.0180
;
International Tables for Crystallography
(1992, Vol. C, Tables 4.2.6.8 and 6.1.1.4)
;
O O 0.0492 0.0322
;
International Tables for Crystallography
(1992, Vol. C, Tables 4.2.6.8 and 6.1.1.4)
;

loop_
_geom_angle_atom_site_label_1
_geom_angle_atom_site_label_2
_geom_angle_atom_site_label_3
_geom_angle
_geom_angle_publ_flag
C13 O3 C16 116.63(13) yes
C5 N2 C6 119.20(14) yes
N2 C5 C8 121.50(17) yes
N2 C5 C9 119.04(15) yes
C8 C5 C9 119.46(16) yes
N2 C6 C7 122.23(16) yes
N2 C6 C10 116.62(14) yes
C7 C6 C10 121.13(16) yes
C6 C7 C14 119.74(17) yes
C5 C8 C11 118.60(17) yes
C5 C8 C14 117.78(17) yes
C11 C8 C14 123.62(16) yes
C5 C9 C15 120.41(16) yes
C6 C10 C12 111.12(13) yes
C8 C11 C17 120.77(16) yes
O1 C12 C10 110.47(13) yes
O1 C12 C16 108.11(14) yes
C10 C12 C16 110.45(13) yes
O3 C13 C18 110.44(16) yes
C7 C14 C8 119.54(16) yes
C9 C15 C17 120.42(19) yes
O3 C16 O4 124.33(16) yes
O3 C16 C12 110.67(13) yes
O4 C16 C12 124.99(16) yes
C11 C17 C15 120.35(18) yes

loop_
_geom_bond_atom_site_label_1
_geom_bond_atom_site_label_2
_geom_bond_distance
_geom_bond_publ_flag
O1 C12 1.418(2) yes
O3 C13 1.463(3) yes
O3 C16 1.342(3) yes
O4 C16 1.204(2) yes
N2 C5 1.378(3) yes
N2 C6 1.325(3) yes
C5 C8 1.423(3) yes
C5 C9 1.409(3) yes
C6 C7 1.414(3) yes
C6 C10 1.502(3) yes
C7 C14 1.371(3) yes
C8 C11 1.423(3) yes
C8 C14 1.411(3) yes
C9 C15 1.374(3) yes
C10 C12 1.525(3) yes
C11 C17 1.363(3) yes
C12 C16 1.530(3) yes
C13 C18 1.497(3) yes
C15 C17 1.413(3) yes
